data_4038617
loop_
_publ_author_name
'Wang, Xiao-Tao'
'Han, Wei-Bo'
'Chen, Hui-Jun'
'Zha, Qinghong'
'Wu, Yikang'

_publ_section_title
;
 Regio- and Stereoselective Addition of HO/OOH to Allylic Alcohols
;
_journal_name_full 'The Journal of Organic Chemistry'
_journal_paper_doi 10.1021/acs.joc.0c01280
_journal_year 2020
_chemical_absolute_configuration unk
_chemical_formula_sum 'C24 H36 O6'
_chemical_formula_weight 420.53
_space_group_IT_number 29
_space_group_name_Hall 'P 2c -2ac'
_space_group_name_H-M_alt 'P c a 21'
_symmetry_cell_setting orthorhombic
_symmetry_space_group_name_H-M 'P c a 21'
_atom_sites_solution_hydrogens geom
_atom_sites_solution_primary direct
_atom_sites_solution_secondary difmap
_audit_creation_method SHELXL-97
_cell_angle_alpha 90.00
_cell_angle_beta 90.00
_cell_angle_gamma 90.00
_cell_formula_units_Z 4
_cell_length_a 12.7690(15)
_cell_length_b 5.7458(7)
_cell_length_c 31.330(4)
_cell_measurement_reflns_used 4743
_cell_measurement_temperature 293(2)
_cell_measurement_theta_max 55.606
_cell_measurement_theta_min 5.201
_cell_volume 2298.6(5)
_computing_cell_refinement 'Bruker SMART'
_computing_data_collection 'Bruker SMART'
_computing_data_reduction 'Bruker SHELXTL'
_computing_molecular_graphics 'Bruker SHELXTL'
_computing_publication_material 'Bruker SHELXTL'
_computing_structure_refinement 'SHELXL-97 (Sheldrick, 1997)'
_computing_structure_solution 'SHELXS-97 (Sheldrick, 1990)'
_diffrn_ambient_temperature 293(2)
_diffrn_measured_fraction_theta_full 0.999
_diffrn_measured_fraction_theta_max 0.999
_diffrn_measurement_device_type 'CCD area detector'
_diffrn_measurement_method 'phi and omega scans'
_diffrn_radiation_monochromator graphite
_diffrn_radiation_source 'fine-focus sealed tube'
_diffrn_radiation_type MoK\a
_diffrn_radiation_wavelength 0.71073
_diffrn_reflns_av_R_equivalents 0.0440
_diffrn_reflns_av_sigmaI/netI 0.0391
_diffrn_reflns_limit_h_max 15
_diffrn_reflns_limit_h_min -15
_diffrn_reflns_limit_k_max 7
_diffrn_reflns_limit_k_min -7
_diffrn_reflns_limit_l_max 38
_diffrn_reflns_limit_l_min -33
_diffrn_reflns_number 12791
_diffrn_reflns_theta_full 26.00
_diffrn_reflns_theta_max 26.00
_diffrn_reflns_theta_min 2.60
_exptl_absorpt_coefficient_mu 0.086
_exptl_absorpt_correction_T_max 1.00000
_exptl_absorpt_correction_T_min 0.35742
_exptl_absorpt_correction_type empirical
_exptl_absorpt_process_details sadabs
_exptl_crystal_colour colorless
_exptl_crystal_density_diffrn 1.215
_exptl_crystal_density_method 'not measured'
_exptl_crystal_description prismatic
_exptl_crystal_F_000 912
_exptl_crystal_size_max 0.245
_exptl_crystal_size_mid 0.211
_exptl_crystal_size_min 0.113
_refine_diff_density_max 0.262
_refine_diff_density_min -0.166
_refine_diff_density_rms 0.044
_refine_ls_abs_structure_details 'Flack H D (1983), Acta Cryst. A39, 876-881'
_refine_ls_abs_structure_Flack -0.2(11)
_refine_ls_extinction_method none
_refine_ls_goodness_of_fit_ref 1.063
_refine_ls_hydrogen_treatment constr
_refine_ls_matrix_type full
_refine_ls_number_parameters 279
_refine_ls_number_reflns 3838
_refine_ls_number_restraints 1
_refine_ls_restrained_S_all 1.063
_refine_ls_R_factor_all 0.0535
_refine_ls_R_factor_gt 0.0486
_refine_ls_shift/su_max 0.004
_refine_ls_shift/su_mean 0.000
_refine_ls_structure_factor_coef Fsqd
_refine_ls_weighting_details 'calc w=1/[\s^2^(Fo^2^)+(0.0680P)^2^+0.4364P] where P=(Fo^2^+2Fc^2^)/3'
_refine_ls_weighting_scheme calc
_refine_ls_wR_factor_gt 0.1211
_refine_ls_wR_factor_ref 0.1248
_reflns_number_gt 3452
_reflns_number_total 3838
_reflns_threshold_expression >2sigma(I)
_cod_data_source_file jo0c01280_si_002.cif
_cod_data_source_block cd21383
_cod_depositor_comments
;
The following automatic conversions were performed:

data item '_symmetry_cell_setting' value 'Orthorhombic' was changed
to 'orthorhombic' in accordance with the
/home/data/users/saulius/crontab/automatic-downloads/rss-feeds/ACS/lib/dictionaries/cif_core.dic
dictionary named 'cif_core.dic' version 2.4.2 last updated on
2011-04-26.

Automatic conversion script
Id: cif_fix_values 7556 2019-12-06 15:28:31Z antanas 
;
_cod_original_sg_symbol_H-M Pca2(1)
_cod_database_code 4038617

loop_
_symmetry_equiv_pos_as_xyz
'x, y, z'
'-x, -y, z+1/2'
'x+1/2, -y, z'
'-x+1/2, y, z+1/2'

loop_
_atom_site_label
_atom_site_type_symbol
_atom_site_fract_x
_atom_site_fract_y
_atom_site_fract_z
_atom_site_U_iso_or_equiv
_atom_site_adp_type
_atom_site_occupancy
_atom_site_symmetry_multiplicity
_atom_site_calc_flag
_atom_site_refinement_flags
_atom_site_disorder_assembly
_atom_site_disorder_group
O1 O 0.18383(13) 0.3236(3) 0.23822(6) 0.0391(4) Uani 1 1 d . . .
H1 H 0.1235 0.3035 0.2464 0.059 Uiso 1 1 calc R . .
O2 O 0.28570(13) -0.2683(3) 0.23466(6) 0.0406(4) Uani 1 1 d . . .
H2 H 0.2511 -0.3877 0.2372 0.061 Uiso 1 1 calc R . .
O3 O 0.26973(14) -0.1780(3) 0.32444(7) 0.0500(5) Uani 1 1 d . . .
H3 H 0.3268 -0.2048 0.3354 0.075 Uiso 1 1 calc R . .
O4 O 0.57107(13) 0.1681(2) 0.35282(6) 0.0393(4) Uani 1 1 d . . .
H4 H 0.6334 0.1839 0.3472 0.059 Uiso 1 1 calc R . .
O5 O 0.46730(13) 0.7589(3) 0.35481(7) 0.0403(4) Uani 1 1 d . . .
H5 H 0.5051 0.8743 0.3549 0.060 Uiso 1 1 calc R . .
O6 O 0.48383(14) 0.6617(3) 0.26506(7) 0.0502(5) Uani 1 1 d . . .
H6 H 0.4274 0.6822 0.2531 0.075 Uiso 1 1 calc R . .
C1 C 0.22149(17) 0.1150(4) 0.21804(8) 0.0322(5) Uani 1 1 d . . .
C2 C 0.22881(16) -0.0767(4) 0.25221(8) 0.0323(5) Uani 1 1 d . . .
H2A H 0.1577 -0.1294 0.2590 0.039 Uiso 1 1 calc R . .
C3 C 0.2810(2) 0.0003(4) 0.29309(10) 0.0381(7) Uani 1 1 d . . .
H3A H 0.3547 0.0302 0.2880 0.046 Uiso 1 1 calc R . .
H3B H 0.2490 0.1431 0.3032 0.046 Uiso 1 1 calc R . .
C4 C 0.1441(2) 0.0417(4) 0.18362(9) 0.0386(6) Uani 1 1 d . . .
H4A H 0.0762 0.0179 0.1967 0.046 Uiso 1 1 calc R . .
H4B H 0.1666 -0.1064 0.1719 0.046 Uiso 1 1 calc R . .
C5 C 0.1320(2) 0.2154(5) 0.14705(10) 0.0472(7) Uani 1 1 d . . .
H5A H 0.1354 0.3720 0.1585 0.057 Uiso 1 1 calc R . .
H5B H 0.1903 0.1966 0.1275 0.057 Uiso 1 1 calc R . .
C6 C 0.0316(2) 0.1881(4) 0.12274(9) 0.0424(6) Uani 1 1 d . . .
C7 C 0.0127(3) -0.0025(5) 0.09738(12) 0.0572(9) Uani 1 1 d . . .
H7 H 0.0635 -0.1178 0.0949 0.069 Uiso 1 1 calc R . .
C8 C -0.0801(3) -0.0248(6) 0.07567(12) 0.0673(9) Uani 1 1 d . . .
H8 H -0.0913 -0.1546 0.0586 0.081 Uiso 1 1 calc R . .
C9 C -0.1562(3) 0.1415(6) 0.07890(11) 0.0637(8) Uani 1 1 d . . .
H9 H -0.2188 0.1268 0.0640 0.076 Uiso 1 1 calc R . .
C10 C -0.1388(3) 0.3260(6) 0.10405(15) 0.0735(10) Uani 1 1 d . . .
H10 H -0.1904 0.4392 0.1068 0.088 Uiso 1 1 calc R . .
C11 C -0.0462(3) 0.3514(6) 0.12592(12) 0.0630(8) Uani 1 1 d . . .
H11 H -0.0362 0.4814 0.1431 0.076 Uiso 1 1 calc R . .
C12 C 0.32930(19) 0.1730(4) 0.20021(9) 0.0395(6) Uani 1 1 d . . .
H12A H 0.3247 0.3094 0.1826 0.059 Uiso 1 1 calc R . .
H12B H 0.3543 0.0447 0.1834 0.059 Uiso 1 1 calc R . .
H12C H 0.3770 0.2013 0.2233 0.059 Uiso 1 1 calc R . .
C13 C 0.53224(17) 0.3776(4) 0.37228(8) 0.0312(5) Uani 1 1 d . . .
C14 C 0.52365(16) 0.5658(4) 0.33769(9) 0.0333(5) Uani 1 1 d . . .
H14 H 0.5946 0.6188 0.3308 0.040 Uiso 1 1 calc R . .
C15 C 0.4726(2) 0.4875(4) 0.29691(10) 0.0365(6) Uani 1 1 d . . .
H15A H 0.5048 0.3440 0.2872 0.044 Uiso 1 1 calc R . .
H15B H 0.3989 0.4576 0.3019 0.044 Uiso 1 1 calc R . .
C16 C 0.6094(2) 0.4599(4) 0.40626(9) 0.0372(6) Uani 1 1 d . . .
H16A H 0.5844 0.6062 0.4179 0.045 Uiso 1 1 calc R . .
H16B H 0.6763 0.4898 0.3927 0.045 Uiso 1 1 calc R . .
C17 C 0.6266(2) 0.2898(5) 0.44307(10) 0.0491(7) Uani 1 1 d . . .
H17A H 0.5659 0.2926 0.4617 0.059 Uiso 1 1 calc R . .
H17B H 0.6334 0.1335 0.4317 0.059 Uiso 1 1 calc R . .
C18 C 0.7230(2) 0.3490(4) 0.46859(9) 0.0421(6) Uani 1 1 d . . .
C19 C 0.7299(3) 0.5524(6) 0.49187(11) 0.0562(8) Uani 1 1 d . . .
H19 H 0.6737 0.6554 0.4918 0.067 Uiso 1 1 calc R . .
C20 C 0.8180(3) 0.6065(6) 0.51518(12) 0.0666(9) Uani 1 1 d . . .
H20 H 0.8202 0.7442 0.5308 0.080 Uiso 1 1 calc R . .
C21 C 0.9013(3) 0.4614(7) 0.51567(11) 0.0675(9) Uani 1 1 d . . .
H21 H 0.9608 0.4986 0.5314 0.081 Uiso 1 1 calc R . .
C22 C 0.8969(3) 0.2568(7) 0.49244(12) 0.0701(10) Uani 1 1 d . . .
H22 H 0.9536 0.1553 0.4926 0.084 Uiso 1 1 calc R . .
C23 C 0.8091(3) 0.2026(5) 0.46905(11) 0.0554(7) Uani 1 1 d . . .
H23 H 0.8075 0.0654 0.4533 0.067 Uiso 1 1 calc R . .
C24 C 0.4259(2) 0.3163(4) 0.39056(9) 0.0407(6) Uani 1 1 d . . .
H24A H 0.3809 0.2627 0.3681 0.061 Uiso 1 1 calc R . .
H24B H 0.3957 0.4516 0.4037 0.061 Uiso 1 1 calc R . .
H24C H 0.4337 0.1958 0.4115 0.061 Uiso 1 1 calc R . .

loop_
_atom_site_aniso_label
_atom_site_aniso_U_11
_atom_site_aniso_U_22
_atom_site_aniso_U_33
_atom_site_aniso_U_23
_atom_site_aniso_U_13
_atom_site_aniso_U_12
O1 0.0333(8) 0.0219(7) 0.0621(12) -0.0081(7) 0.0092(8) -0.0012(6)
O2 0.0382(9) 0.0205(7) 0.0632(12) -0.0036(7) 0.0020(8) -0.0022(6)
O3 0.0331(10) 0.0620(12) 0.0549(13) 0.0177(9) 0.0042(9) -0.0016(8)
O4 0.0354(9) 0.0217(7) 0.0608(12) -0.0082(7) 0.0091(8) -0.0010(6)
O5 0.0376(9) 0.0200(7) 0.0633(12) -0.0068(7) 0.0003(9) -0.0015(6)
O6 0.0330(9) 0.0646(12) 0.0528(12) 0.0183(10) 0.0013(9) -0.0020(8)
C1 0.0302(11) 0.0215(10) 0.0447(14) -0.0025(9) 0.0072(10) -0.0023(8)
C2 0.0279(11) 0.0209(10) 0.0482(15) -0.0012(10) 0.0046(10) -0.0035(8)
C3 0.0361(17) 0.0303(12) 0.0481(18) 0.0001(10) 0.0040(13) 0.0002(9)
C4 0.0345(13) 0.0306(11) 0.0507(17) 0.0013(12) 0.0005(12) -0.0053(10)
C5 0.0502(16) 0.0419(13) 0.0496(17) 0.0062(13) -0.0003(13) -0.0074(11)
C6 0.0470(14) 0.0412(13) 0.0391(14) 0.0027(11) 0.0025(12) -0.0007(11)
C7 0.0521(19) 0.0549(17) 0.065(2) -0.0181(15) 0.0021(16) 0.0098(13)
C8 0.0595(19) 0.079(2) 0.064(2) -0.0236(18) -0.0121(18) -0.0030(16)
C9 0.0501(16) 0.087(2) 0.054(2) 0.0098(17) -0.0082(15) -0.0020(16)
C10 0.058(2) 0.070(2) 0.093(3) -0.005(2) -0.0096(18) 0.0246(16)
C11 0.067(2) 0.0513(16) 0.071(2) -0.0110(16) -0.0064(17) 0.0172(14)
C12 0.0342(12) 0.0353(12) 0.0490(15) -0.0007(11) 0.0085(11) -0.0055(9)
C13 0.0291(11) 0.0185(9) 0.0459(14) -0.0043(9) 0.0046(10) -0.0019(8)
C14 0.0250(11) 0.0247(11) 0.0501(15) -0.0022(10) 0.0048(10) -0.0061(8)
C15 0.0354(17) 0.0316(12) 0.0425(16) -0.0016(10) 0.0051(12) 0.0009(9)
C16 0.0387(15) 0.0301(11) 0.0429(16) -0.0005(11) -0.0009(12) -0.0041(10)
C17 0.0519(17) 0.0449(15) 0.0505(17) 0.0052(13) 0.0001(13) -0.0063(12)
C18 0.0464(15) 0.0414(13) 0.0384(14) 0.0109(11) 0.0045(12) 0.0018(11)
C19 0.056(2) 0.0546(17) 0.058(2) -0.0068(15) -0.0048(16) 0.0068(14)
C20 0.083(2) 0.0584(19) 0.059(2) -0.0032(15) -0.0106(19) -0.0074(17)
C21 0.067(2) 0.079(2) 0.056(2) 0.0140(17) -0.0170(17) -0.0075(17)
C22 0.0545(19) 0.076(2) 0.080(3) 0.015(2) -0.0087(17) 0.0198(17)
C23 0.0646(19) 0.0482(16) 0.0535(18) 0.0028(13) 0.0014(15) 0.0135(13)
C24 0.0356(13) 0.0362(12) 0.0503(16) 0.0001(10) 0.0091(12) -0.0058(10)

loop_
_atom_type_symbol
_atom_type_description
_atom_type_scat_dispersion_real
_atom_type_scat_dispersion_imag
_atom_type_scat_source
C C 0.0033 0.0016 'International Tables Vol C Tables 4.2.6.8 and 6.1.1.4'
H H 0.0000 0.0000 'International Tables Vol C Tables 4.2.6.8 and 6.1.1.4'
O O 0.0106 0.0060 'International Tables Vol C Tables 4.2.6.8 and 6.1.1.4'

loop_
_geom_angle_atom_site_label_1
_geom_angle_atom_site_label_2
_geom_angle_atom_site_label_3
_geom_angle
_geom_angle_site_symmetry_1
_geom_angle_site_symmetry_3
_geom_angle_publ_flag
C1 O1 H1 109.5 . . ?
C2 O2 H2 109.5 . . ?
C3 O3 H3 109.5 . . ?
C13 O4 H4 109.5 . . ?
C14 O5 H5 109.5 . . ?
C15 O6 H6 109.5 . . ?
O1 C1 C4 108.98(19) . . ?
O1 C1 C12 106.34(17) . . ?
C4 C1 C12 112.8(2) . . ?
O1 C1 C2 108.12(19) . . ?
C4 C1 C2 109.54(18) . . ?
C12 C1 C2 110.92(19) . . ?
O2 C2 C3 109.12(18) . . ?
O2 C2 C1 108.3(2) . . ?
C3 C2 C1 114.03(18) . . ?
O2 C2 H2A 108.4 . . ?
C3 C2 H2A 108.4 . . ?
C1 C2 H2A 108.4 . . ?
O3 C3 C2 109.20(19) . . ?
O3 C3 H3A 109.8 . . ?
C2 C3 H3A 109.8 . . ?
O3 C3 H3B 109.8 . . ?
C2 C3 H3B 109.8 . . ?
H3A C3 H3B 108.3 . . ?
C1 C4 C5 114.6(2) . . ?
C1 C4 H4A 108.6 . . ?
C5 C4 H4A 108.6 . . ?
C1 C4 H4B 108.6 . . ?
C5 C4 H4B 108.6 . . ?
H4A C4 H4B 107.6 . . ?
C6 C5 C4 113.5(2) . . ?
C6 C5 H5A 108.9 . . ?
C4 C5 H5A 108.9 . . ?
C6 C5 H5B 108.9 . . ?
C4 C5 H5B 108.9 . . ?
H5A C5 H5B 107.7 . . ?
C11 C6 C7 117.5(3) . . ?
C11 C6 C5 120.7(3) . . ?
C7 C6 C5 121.8(3) . . ?
C8 C7 C6 120.8(3) . . ?
C8 C7 H7 119.6 . . ?
C6 C7 H7 119.6 . . ?
C9 C8 C7 120.8(3) . . ?
C9 C8 H8 119.6 . . ?
C7 C8 H8 119.6 . . ?
C10 C9 C8 118.6(3) . . ?
C10 C9 H9 120.7 . . ?
C8 C9 H9 120.7 . . ?
C9 C10 C11 121.3(3) . . ?
C9 C10 H10 119.3 . . ?
C11 C10 H10 119.3 . . ?
C6 C11 C10 121.0(3) . . ?
C6 C11 H11 119.5 . . ?
C10 C11 H11 119.5 . . ?
C1 C12 H12A 109.5 . . ?
C1 C12 H12B 109.5 . . ?
H12A C12 H12B 109.5 . . ?
C1 C12 H12C 109.5 . . ?
H12A C12 H12C 109.5 . . ?
H12B C12 H12C 109.5 . . ?
O4 C13 C24 105.95(17) . . ?
O4 C13 C16 109.44(19) . . ?
C24 C13 C16 112.8(2) . . ?
O4 C13 C14 108.37(19) . . ?
C24 C13 C14 111.5(2) . . ?
C16 C13 C14 108.69(18) . . ?
O5 C14 C15 109.50(19) . . ?
O5 C14 C13 108.5(2) . . ?
C15 C14 C13 114.85(18) . . ?
O5 C14 H14 107.9 . . ?
C15 C14 H14 107.9 . . ?
C13 C14 H14 107.9 . . ?
O6 C15 C14 110.03(19) . . ?
O6 C15 H15A 109.7 . . ?
C14 C15 H15A 109.7 . . ?
O6 C15 H15B 109.7 . . ?
C14 C15 H15B 109.7 . . ?
H15A C15 H15B 108.2 . . ?
C13 C16 C17 114.9(2) . . ?
C13 C16 H16A 108.5 . . ?
C17 C16 H16A 108.5 . . ?
C13 C16 H16B 108.5 . . ?
C17 C16 H16B 108.5 . . ?
H16A C16 H16B 107.5 . . ?
C18 C17 C16 111.9(2) . . ?
C18 C17 H17A 109.2 . . ?
C16 C17 H17A 109.2 . . ?
C18 C17 H17B 109.2 . . ?
C16 C17 H17B 109.2 . . ?
H17A C17 H17B 107.9 . . ?
C19 C18 C23 117.2(3) . . ?
C19 C18 C17 121.6(3) . . ?
C23 C18 C17 121.2(3) . . ?
C20 C19 C18 121.6(3) . . ?
C20 C19 H19 119.2 . . ?
C18 C19 H19 119.2 . . ?
C21 C20 C19 120.7(3) . . ?
C21 C20 H20 119.7 . . ?
C19 C20 H20 119.7 . . ?
C20 C21 C22 119.0(3) . . ?
C20 C21 H21 120.5 . . ?
C22 C21 H21 120.5 . . ?
C23 C22 C21 120.4(3) . . ?
C23 C22 H22 119.8 . . ?
C21 C22 H22 119.8 . . ?
C22 C23 C18 121.0(3) . . ?
C22 C23 H23 119.5 . . ?
C18 C23 H23 119.5 . . ?
C13 C24 H24A 109.5 . . ?
C13 C24 H24B 109.5 . . ?
H24A C24 H24B 109.5 . . ?
C13 C24 H24C 109.5 . . ?
H24A C24 H24C 109.5 . . ?
H24B C24 H24C 109.5 . . ?

loop_
_geom_bond_atom_site_label_1
_geom_bond_atom_site_label_2
_geom_bond_distance
_geom_bond_site_symmetry_2
_geom_bond_publ_flag
O1 C1 1.438(3) . ?
O1 H1 0.8200 . ?
O2 C2 1.429(3) . ?
O2 H2 0.8200 . ?
O3 C3 1.426(3) . ?
O3 H3 0.8200 . ?
O4 C13 1.438(3) . ?
O4 H4 0.8200 . ?
O5 C14 1.427(3) . ?
O5 H5 0.8200 . ?
O6 C15 1.420(3) . ?
O6 H6 0.8200 . ?
C1 C4 1.522(4) . ?
C1 C12 1.523(3) . ?
C1 C2 1.539(3) . ?
C2 C3 1.510(4) . ?
C2 H2A 0.9800 . ?
C3 H3A 0.9700 . ?
C3 H3B 0.9700 . ?
C4 C5 1.528(4) . ?
C4 H4A 0.9700 . ?
C4 H4B 0.9700 . ?
C5 C6 1.500(4) . ?
C5 H5A 0.9700 . ?
C5 H5B 0.9700 . ?
C6 C11 1.370(4) . ?
C6 C7 1.374(4) . ?
C7 C8 1.373(5) . ?
C7 H7 0.9300 . ?
C8 C9 1.366(5) . ?
C8 H8 0.9300 . ?
C9 C10 1.339(5) . ?
C9 H9 0.9300 . ?
C10 C11 1.374(5) . ?
C10 H10 0.9300 . ?
C11 H11 0.9300 . ?
C12 H12A 0.9600 . ?
C12 H12B 0.9600 . ?
C12 H12C 0.9600 . ?
C13 C24 1.515(3) . ?
C13 C16 1.526(4) . ?
C13 C14 1.535(3) . ?
C14 C15 1.503(4) . ?
C14 H14 0.9800 . ?
C15 H15A 0.9700 . ?
C15 H15B 0.9700 . ?
C16 C17 1.528(4) . ?
C16 H16A 0.9700 . ?
C16 H16B 0.9700 . ?
C17 C18 1.507(4) . ?
C17 H17A 0.9700 . ?
C17 H17B 0.9700 . ?
C18 C19 1.381(4) . ?
C18 C23 1.385(4) . ?
C19 C20 1.377(5) . ?
C19 H19 0.9300 . ?
C20 C21 1.352(5) . ?
C20 H20 0.9300 . ?
C21 C22 1.384(6) . ?
C21 H21 0.9300 . ?
C22 C23 1.375(5) . ?
C22 H22 0.9300 . ?
C23 H23 0.9300 . ?
C24 H24A 0.9600 . ?
C24 H24B 0.9600 . ?
C24 H24C 0.9600 . ?

loop_
_geom_hbond_atom_site_label_D
_geom_hbond_atom_site_label_H
_geom_hbond_atom_site_label_A
_geom_hbond_distance_DH
_geom_hbond_distance_HA
_geom_hbond_distance_DA
_geom_hbond_angle_DHA
_geom_hbond_site_symmetry_A
O6 H6 O2 0.82 1.92 2.733(3) 170.4 1_565
O5 H5 O4 0.82 1.89 2.700(2) 170.3 1_565
O4 H4 O3 0.82 1.88 2.689(2) 167.8 3
O3 H3 O5 0.82 1.91 2.721(2) 172.1 1_545
O2 H2 O1 0.82 1.87 2.684(2) 172.9 1_545
O1 H1 O6 0.82 1.89 2.690(2) 165.8 3_465

loop_
_geom_torsion_atom_site_label_1
_geom_torsion_atom_site_label_2
_geom_torsion_atom_site_label_3
_geom_torsion_atom_site_label_4
_geom_torsion
_geom_torsion_site_symmetry_1
_geom_torsion_site_symmetry_2
_geom_torsion_site_symmetry_3
_geom_torsion_site_symmetry_4
_geom_torsion_publ_flag
O1 C1 C2 O2 -168.33(16) . . . . ?
C4 C1 C2 O2 73.0(2) . . . . ?
C12 C1 C2 O2 -52.1(2) . . . . ?
O1 C1 C2 C3 -46.6(2) . . . . ?
C4 C1 C2 C3 -165.3(2) . . . . ?
C12 C1 C2 C3 69.6(2) . . . . ?
O2 C2 C3 O3 -67.3(2) . . . . ?
C1 C2 C3 O3 171.45(19) . . . . ?
O1 C1 C4 C5 63.4(3) . . . . ?
C12 C1 C4 C5 -54.4(3) . . . . ?
C2 C1 C4 C5 -178.5(2) . . . . ?
C1 C4 C5 C6 -158.9(2) . . . . ?
C4 C5 C6 C11 109.5(3) . . . . ?
C4 C5 C6 C7 -69.0(4) . . . . ?
C11 C6 C7 C8 1.0(5) . . . . ?
C5 C6 C7 C8 179.5(3) . . . . ?
C6 C7 C8 C9 -0.3(6) . . . . ?
C7 C8 C9 C10 -0.6(6) . . . . ?
C8 C9 C10 C11 0.8(6) . . . . ?
C7 C6 C11 C10 -0.8(5) . . . . ?
C5 C6 C11 C10 -179.3(3) . . . . ?
C9 C10 C11 C6 -0.1(6) . . . . ?
O4 C13 C14 O5 169.30(16) . . . . ?
C24 C13 C14 O5 53.1(2) . . . . ?
C16 C13 C14 O5 -71.9(2) . . . . ?
O4 C13 C14 C15 46.4(2) . . . . ?
C24 C13 C14 C15 -69.8(2) . . . . ?
C16 C13 C14 C15 165.2(2) . . . . ?
O5 C14 C15 O6 66.9(2) . . . . ?
C13 C14 C15 O6 -170.66(19) . . . . ?
O4 C13 C16 C17 -61.7(3) . . . . ?
C24 C13 C16 C17 55.9(3) . . . . ?
C14 C13 C16 C17 -179.9(2) . . . . ?
C13 C16 C17 C18 164.4(2) . . . . ?
C16 C17 C18 C19 65.4(4) . . . . ?
C16 C17 C18 C23 -113.6(3) . . . . ?
C23 C18 C19 C20 -1.0(5) . . . . ?
C17 C18 C19 C20 -180.0(3) . . . . ?
C18 C19 C20 C21 0.5(6) . . . . ?
C19 C20 C21 C22 -0.1(6) . . . . ?
C20 C21 C22 C23 0.3(6) . . . . ?
C21 C22 C23 C18 -0.8(5) . . . . ?
C19 C18 C23 C22 1.2(5) . . . . ?
C17 C18 C23 C22 -179.9(3) . . . . ?
